data_7124639
loop_
_publ_author_name
'Tian, Shubo'
'Liao, Lingwen'
'Yuan, Jinyun'
'Yao, Chuanhao'
'Chen, Jishi'
'Yang, Jinlong'
'Wu, Zhikun'

_publ_section_title
;
 Structures and magnetism of mono-palladium and mono-platinum doped
 Au25(PET)18 nanoclusters.
;
_journal_issue 64
_journal_name_full 'Chemical communications (Cambridge, England)'
_journal_page_first 9873
_journal_page_last 9876
_journal_paper_doi 10.1039/c6cc02698b
_journal_volume 52
_journal_year 2016
_chemical_formula_moiety 'C144 H162 Au24 Pt S18, 2(C7 H8)'
_chemical_formula_sum 'C158 H178 Au24 Pt S18'
_chemical_formula_weight 7576.36
_space_group_crystal_system triclinic
_space_group_IT_number 2
_space_group_name_Hall '-P 1'
_space_group_name_H-M_alt 'P -1'
_atom_sites_solution_hydrogens geom
_audit_creation_method SHELXL-2014/7
_audit_update_record
;
2016-06-05 deposited with the CCDC.
2016-06-27 downloaded from the CCDC.
;
_cell_angle_alpha 65.106(2)
_cell_angle_beta 64.289(2)
_cell_angle_gamma 81.343(2)
_cell_formula_units_Z 1
_cell_length_a 16.1900(18)
_cell_length_b 17.7140(12)
_cell_length_c 17.8666(11)
_cell_measurement_reflns_used 9471
_cell_measurement_temperature 123(2)
_cell_measurement_theta_max 28.00
_cell_measurement_theta_min 2.21
_cell_volume 4184.5(6)
_computing_cell_refinement SMART
_computing_data_collection 'SMART (Bruker, 2008)'
_computing_data_reduction 'SAINT (Bruker, 2008)'
_computing_molecular_graphics 'SHELXTL (Bruker, 2008)'
_computing_publication_material 'SHELXTL (Bruker, 2008)'
_computing_structure_refinement 'SHELXL-2014/7 (Sheldrick, 2014)'
_computing_structure_solution 'SHELXTL (Bruker, 2008)'
_diffrn_ambient_temperature 123(2)
_diffrn_measured_fraction_theta_full 0.978
_diffrn_measured_fraction_theta_max 0.966
_diffrn_measurement_device_type 'Bruker Smart Apex Duo'
_diffrn_measurement_method 'phi and omega scans'
_diffrn_radiation_type MoK\a
_diffrn_radiation_wavelength 0.71073
_diffrn_reflns_av_R_equivalents 0.0867
_diffrn_reflns_av_unetI/netI 0.0754
_diffrn_reflns_Laue_measured_fraction_full 0.978
_diffrn_reflns_Laue_measured_fraction_max 0.966
_diffrn_reflns_limit_h_max 20
_diffrn_reflns_limit_h_min -15
_diffrn_reflns_limit_k_max 22
_diffrn_reflns_limit_k_min -22
_diffrn_reflns_limit_l_max 22
_diffrn_reflns_limit_l_min -22
_diffrn_reflns_number 41212
_diffrn_reflns_point_group_measured_fraction_full 0.978
_diffrn_reflns_point_group_measured_fraction_max 0.966
_diffrn_reflns_theta_full 25.242
_diffrn_reflns_theta_max 27.000
_diffrn_reflns_theta_min 1.397
_exptl_absorpt_coefficient_mu 22.041
_exptl_absorpt_correction_T_max 0.09
_exptl_absorpt_correction_T_min 0.07
_exptl_absorpt_correction_type multi-scan
_exptl_crystal_colour black
_exptl_crystal_density_diffrn 3.007
_exptl_crystal_description block
_exptl_crystal_F_000 3388
_exptl_crystal_size_max 0.250
_exptl_crystal_size_mid 0.230
_exptl_crystal_size_min 0.210
_refine_diff_density_max 2.303
_refine_diff_density_min -2.910
_refine_diff_density_rms 0.271
_refine_ls_extinction_method none
_refine_ls_goodness_of_fit_ref 1.082
_refine_ls_hydrogen_treatment constr
_refine_ls_matrix_type full
_refine_ls_number_parameters 896
_refine_ls_number_reflns 17659
_refine_ls_number_restraints 0
_refine_ls_restrained_S_all 1.082
_refine_ls_R_factor_all 0.0339
_refine_ls_R_factor_gt 0.0298
_refine_ls_shift/su_max 0.002
_refine_ls_shift/su_mean 0.000
_refine_ls_structure_factor_coef Fsqd
_refine_ls_weighting_details 'w=1/[\s^2^(Fo^2^)+(0.0120P)^2^] where P=(Fo^2^+2Fc^2^)/3'
_refine_ls_weighting_scheme calc
_refine_ls_wR_factor_gt 0.0748
_refine_ls_wR_factor_ref 0.0752
_reflns_Friedel_coverage 0.000
_reflns_number_gt 14915
_reflns_number_total 17659
_reflns_threshold_expression 'I > 2\s(I)'
_cod_data_source_file c6cc02698b5.cif
_cod_data_source_block aa
_cod_database_code 7124639
_shelx_shelxl_version_number 2014/7
_shelx_space_group_comment
;
The symmetry employed for this shelxl refinement is uniquely defined
by the following loop, which should always be used as a source of
symmetry information in preference to the above space-group names.
They are only intended as comments.
;
_shelx_estimated_absorpt_t_min 0.073
_shelx_estimated_absorpt_t_max 0.090

loop_
_space_group_symop_operation_xyz
'x, y, z'
'-x, -y, -z'

loop_
_atom_site_label
_atom_site_type_symbol
_atom_site_fract_x
_atom_site_fract_y
_atom_site_fract_z
_atom_site_U_iso_or_equiv
_atom_site_adp_type
_atom_site_occupancy
_atom_site_site_symmetry_order
_atom_site_calc_flag
_atom_site_refinement_flags_posn
_atom_site_refinement_flags_adp
_atom_site_refinement_flags_occupancy
Au1 Au 0.68857(2) -0.00216(2) 0.41562(2) 0.02535(7) Uani 1 1 d . . .
Au2 Au 0.73593(2) -0.08139(2) 0.27210(2) 0.02437(7) Uani 1 1 d . . .
Au3 Au 0.52173(2) -0.09923(2) 0.27077(2) 0.02588(7) Uani 1 1 d . . .
Au4 Au 0.57959(2) 0.03409(2) 0.31501(2) 0.02253(6) Uani 1 1 d . . .
Au5 Au 0.57788(2) 0.22708(2) 0.19293(2) 0.02582(7) Uani 1 1 d . . .
Au6 Au 0.49286(2) 0.29971(2) 0.37059(2) 0.02316(6) Uani 1 1 d . . .
Au7 Au 0.45351(2) 0.12979(2) 0.55680(2) 0.02255(6) Uani 1 1 d . . .
Au8 Au 0.60940(2) 0.04225(2) 0.56332(2) 0.02281(6) Uani 1 1 d . . .
Au9 Au 0.77668(2) -0.07018(2) 0.55558(2) 0.02583(7) Uani 1 1 d . . .
Au10 Au 0.79754(2) 0.14127(2) 0.40579(2) 0.02375(6) Uani 1 1 d . . .
Au11 Au 0.60507(2) 0.14781(2) 0.38495(2) 0.02211(6) Uani 1 1 d . . .
Au12 Au 0.43669(2) 0.12923(2) 0.38553(2) 0.02492(6) Uani 1 1 d . . .
C1 C 0.9029(7) 0.0187(7) 0.2618(7) 0.039(2) Uani 1 1 d . . .
H1A H 0.9046 0.0356 0.2008 0.047 Uiso 1 1 calc R U .
H1B H 0.8872 0.0673 0.2785 0.047 Uiso 1 1 calc R U .
C2 C 0.9963(7) -0.0143(7) 0.2630(6) 0.046(3) Uani 1 1 d . . .
H2A H 0.9930 -0.0336 0.3250 0.055 Uiso 1 1 calc R U .
H2B H 1.0122 -0.0619 0.2447 0.055 Uiso 1 1 calc R U .
C3 C 1.0694(8) 0.0563(8) 0.1970(7) 0.050(3) Uani 1 1 d . . .
C4 C 1.0820(9) 0.1153(8) 0.2216(7) 0.059(3) Uani 1 1 d . . .
H4 H 1.0444 0.1136 0.2806 0.070 Uiso 1 1 calc R U .
C5 C 1.1482(8) 0.1769(7) 0.1621(7) 0.051(3) Uani 1 1 d . . .
H5 H 1.1604 0.2148 0.1813 0.061 Uiso 1 1 calc R U .
C6 C 1.1973(8) 0.1842(8) 0.0741(6) 0.050(3) Uani 1 1 d . . .
H6 H 1.2389 0.2305 0.0312 0.060 Uiso 1 1 calc R U .
C7 C 1.1862(8) 0.1236(7) 0.0475(6) 0.050(3) Uani 1 1 d . . .
H7 H 1.2244 0.1252 -0.0114 0.060 Uiso 1 1 calc R U .
C8 C 1.1185(9) 0.0611(8) 0.1087(7) 0.059(3) Uani 1 1 d . . .
H8 H 1.1058 0.0223 0.0908 0.071 Uiso 1 1 calc R U .
C9 C 0.7010(6) -0.2156(6) 0.2106(6) 0.033(2) Uani 1 1 d . . .
H9A H 0.7661 -0.2191 0.1716 0.040 Uiso 1 1 calc R U .
H9B H 0.6921 -0.2464 0.2745 0.040 Uiso 1 1 calc R U .
C10 C 0.6373(7) -0.2579(6) 0.1904(6) 0.036(2) Uani 1 1 d . . .
H10A H 0.5720 -0.2511 0.2262 0.043 Uiso 1 1 calc R U .
H10B H 0.6494 -0.2302 0.1254 0.043 Uiso 1 1 calc R U .
C11 C 0.6563(7) -0.3496(6) 0.2151(6) 0.036(2) Uani 1 1 d . . .
C12 C 0.7429(7) -0.3790(7) 0.1793(7) 0.043(2) Uani 1 1 d . . .
H12 H 0.7944 -0.3410 0.1415 0.052 Uiso 1 1 calc R U .
C13 C 0.7554(8) -0.4636(6) 0.1978(7) 0.040(2) Uani 1 1 d . . .
H13 H 0.8141 -0.4840 0.1718 0.049 Uiso 1 1 calc R U .
C14 C 0.6764(7) -0.5181(6) 0.2575(6) 0.037(2) Uani 1 1 d . . .
H14 H 0.6822 -0.5764 0.2737 0.045 Uiso 1 1 calc R U .
C15 C 0.5929(7) -0.4874(6) 0.2914(6) 0.036(2) Uani 1 1 d . . .
H15 H 0.5411 -0.5252 0.3298 0.044 Uiso 1 1 calc R U .
C16 C 0.5798(8) -0.4041(7) 0.2726(6) 0.044(2) Uani 1 1 d . . .
H16 H 0.5206 -0.3842 0.2980 0.053 Uiso 1 1 calc R U .
C17 C 0.7037(7) 0.1212(6) 0.0743(6) 0.041(2) Uani 1 1 d . . .
H17A H 0.7145 0.0679 0.0666 0.049 Uiso 1 1 calc R U .
H17B H 0.7009 0.1641 0.0179 0.049 Uiso 1 1 calc R U .
C18 C 0.7858(8) 0.1414(7) 0.0775(6) 0.044(2) Uani 1 1 d . . .
H18A H 0.7919 0.0991 0.1325 0.053 Uiso 1 1 calc R U .
H18B H 0.7793 0.1962 0.0815 0.053 Uiso 1 1 calc R U .
C19 C 0.8757(8) 0.1443(8) -0.0093(7) 0.050(3) Uani 1 1 d . . .
C20 C 0.8824(9) 0.2035(8) -0.0930(7) 0.053(3) Uani 1 1 d . . .
H20 H 0.8317 0.2370 -0.0976 0.063 Uiso 1 1 calc R U .
C21 C 0.9639(9) 0.2143(8) -0.1713(7) 0.057(3) Uani 1 1 d . . .
H21 H 0.9673 0.2534 -0.2288 0.068 Uiso 1 1 calc R U .
C22 C 1.0387(8) 0.1681(7) -0.1641(8) 0.050(3) Uani 1 1 d . . .
H22 H 1.0949 0.1762 -0.2159 0.060 Uiso 1 1 calc R U .
C23 C 1.0299(9) 0.1104(8) -0.0809(7) 0.059(3) Uani 1 1 d . . .
H23 H 1.0804 0.0770 -0.0758 0.070 Uiso 1 1 calc R U .
C24 C 0.9488(8) 0.0985(7) -0.0022(7) 0.051(3) Uani 1 1 d . . .
H24 H 0.9455 0.0589 0.0552 0.061 Uiso 1 1 calc R U .
C25 C 0.4646(7) 0.3973(6) 0.1857(6) 0.036(2) Uani 1 1 d . . .
H25A H 0.4847 0.4172 0.1194 0.044 Uiso 1 1 calc R U .
H25B H 0.4149 0.3543 0.2155 0.044 Uiso 1 1 calc R U .
C26 C 0.4263(7) 0.4686(6) 0.2128(6) 0.035(2) Uani 1 1 d . . .
H26A H 0.4767 0.5096 0.1873 0.042 Uiso 1 1 calc R U .
H26B H 0.4008 0.4478 0.2796 0.042 Uiso 1 1 calc R U .
C27 C 0.3526(7) 0.5116(7) 0.1818(6) 0.041(2) Uani 1 1 d . . .
C28 C 0.2598(7) 0.4867(7) 0.2434(7) 0.043(2) Uani 1 1 d . . .
H28 H 0.2455 0.4441 0.3023 0.051 Uiso 1 1 calc R U .
C29 C 0.1915(8) 0.5248(8) 0.2170(8) 0.050(3) Uani 1 1 d . . .
H29 H 0.1295 0.5071 0.2571 0.060 Uiso 1 1 calc R U .
C30 C 0.2111(9) 0.5881(8) 0.1335(9) 0.059(3) Uani 1 1 d . . .
H30 H 0.1623 0.6149 0.1172 0.070 Uiso 1 1 calc R U .
C31 C 0.3026(8) 0.6141(7) 0.0712(8) 0.048(3) Uani 1 1 d . . .
H31 H 0.3163 0.6571 0.0126 0.058 Uiso 1 1 calc R U .
C32 C 0.3721(8) 0.5752(7) 0.0979(7) 0.048(3) Uani 1 1 d . . .
H32 H 0.4341 0.5927 0.0576 0.057 Uiso 1 1 calc R U .
C33 C 0.4793(7) 0.3180(6) 0.5540(5) 0.035(2) Uani 1 1 d . . .
H33A H 0.4641 0.3775 0.5366 0.042 Uiso 1 1 calc R U .
H33B H 0.4568 0.2924 0.6208 0.042 Uiso 1 1 calc R U .
C34 C 0.5850(7) 0.3136(6) 0.5132(6) 0.036(2) Uani 1 1 d . . .
H34A H 0.6019 0.2547 0.5357 0.043 Uiso 1 1 calc R U .
H34B H 0.6086 0.3348 0.4464 0.043 Uiso 1 1 calc R U .
C35 C 0.6291(6) 0.3628(6) 0.5368(6) 0.0328(19) Uani 1 1 d . . .
C36 C 0.6545(7) 0.3251(7) 0.6092(6) 0.041(2) Uani 1 1 d . . .
H36 H 0.6492 0.2663 0.6409 0.049 Uiso 1 1 calc R U .
C37 C 0.6875(7) 0.3735(7) 0.6345(7) 0.044(2) Uani 1 1 d . . .
H37 H 0.7049 0.3482 0.6839 0.053 Uiso 1 1 calc R U .
C38 C 0.6953(7) 0.4614(8) 0.5866(8) 0.049(3) Uani 1 1 d . . .
H38 H 0.7181 0.4950 0.6038 0.059 Uiso 1 1 calc R U .
C39 C 0.6703(7) 0.4975(7) 0.5164(7) 0.046(3) Uani 1 1 d . . .
H39 H 0.6764 0.5563 0.4843 0.055 Uiso 1 1 calc R U .
C40 C 0.6358(7) 0.4497(7) 0.4908(7) 0.040(2) Uani 1 1 d . . .
H40 H 0.6169 0.4757 0.4425 0.048 Uiso 1 1 calc R U .
C41 C 0.7954(6) 0.2681(6) 0.2074(5) 0.0333(19) Uani 1 1 d . . .
H41A H 0.8056 0.2154 0.1984 0.040 Uiso 1 1 calc R U .
H41B H 0.7617 0.3049 0.1715 0.040 Uiso 1 1 calc R U .
C42 C 0.8871(7) 0.3095(7) 0.1741(6) 0.041(2) Uani 1 1 d . . .
H42A H 0.8779 0.3581 0.1903 0.049 Uiso 1 1 calc R U .
H42B H 0.9253 0.2698 0.2027 0.049 Uiso 1 1 calc R U .
C43 C 0.9340(7) 0.3372(7) 0.0732(7) 0.040(2) Uani 1 1 d . . .
C44 C 0.9293(7) 0.4190(6) 0.0174(6) 0.036(2) Uani 1 1 d . . .
H44 H 0.8971 0.4574 0.0436 0.043 Uiso 1 1 calc R U .
C45 C 0.9705(8) 0.4460(7) -0.0759(7) 0.045(3) Uani 1 1 d . . .
H45 H 0.9661 0.5024 -0.1127 0.054 Uiso 1 1 calc R U .
C46 C 1.0180(8) 0.3918(8) -0.1166(7) 0.050(3) Uani 1 1 d . . .
H46 H 1.0461 0.4102 -0.1807 0.060 Uiso 1 1 calc R U .
C47 C 1.0237(8) 0.3092(7) -0.0607(7) 0.045(2) Uani 1 1 d . . .
H47 H 1.0566 0.2710 -0.0869 0.053 Uiso 1 1 calc R U .
C48 C 0.9822(8) 0.2833(7) 0.0309(7) 0.053(3) Uani 1 1 d . . .
H48 H 0.9861 0.2266 0.0675 0.064 Uiso 1 1 calc R U .
C49 C 0.8802(7) 0.0746(6) 0.5601(6) 0.038(2) Uani 1 1 d . . .
H49A H 0.8221 0.1018 0.5832 0.046 Uiso 1 1 calc R U .
H49B H 0.8839 0.0249 0.6118 0.046 Uiso 1 1 calc R U .
C50 C 0.9620(6) 0.1357(6) 0.5197(6) 0.0334(19) Uani 1 1 d . . .
H50A H 1.0194 0.1117 0.4890 0.040 Uiso 1 1 calc R U .
H50B H 0.9674 0.1434 0.5691 0.040 Uiso 1 1 calc R U .
C51 C 0.9497(6) 0.2222(6) 0.4502(6) 0.0315(19) Uani 1 1 d . . .
C52 C 1.0158(7) 0.2510(6) 0.3607(6) 0.038(2) Uani 1 1 d . . .
H52 H 1.0655 0.2173 0.3422 0.045 Uiso 1 1 calc R U .
C53 C 1.0082(8) 0.3289(7) 0.2991(6) 0.045(3) Uani 1 1 d . . .
H53 H 1.0541 0.3487 0.2388 0.054 Uiso 1 1 calc R U .
C54 C 0.9349(7) 0.3794(6) 0.3233(6) 0.037(2) Uani 1 1 d . . .
H54 H 0.9300 0.4323 0.2800 0.044 Uiso 1 1 calc R U .
C55 C 0.8681(7) 0.3497(7) 0.4138(6) 0.040(2) Uani 1 1 d . . .
H55 H 0.8185 0.3835 0.4322 0.048 Uiso 1 1 calc R U .
C56 C 0.8745(7) 0.2711(7) 0.4762(7) 0.040(2) Uani 1 1 d . . .
H56 H 0.8281 0.2506 0.5363 0.048 Uiso 1 1 calc R U .
C57 C 0.6501(8) -0.0150(8) 0.7525(6) 0.051(3) Uani 1 1 d . . .
H57A H 0.6124 -0.0606 0.7631 0.061 Uiso 1 1 calc R U .
H57B H 0.7152 -0.0300 0.7299 0.061 Uiso 1 1 calc R U .
C58 C 0.6245(8) -0.0078(7) 0.8385(7) 0.050(3) Uani 1 1 d . . .
H58A H 0.6432 -0.0586 0.8788 0.060 Uiso 1 1 calc R U .
H58B H 0.5569 -0.0063 0.8677 0.060 Uiso 1 1 calc R U .
C59 C 0.6687(9) 0.0728(8) 0.8308(8) 0.054(3) Uani 1 1 d . . .
C60 C 0.7624(9) 0.0868(8) 0.7823(8) 0.055(3) Uani 1 1 d . . .
H60 H 0.7978 0.0469 0.7603 0.066 Uiso 1 1 calc R U .
C61 C 0.8070(10) 0.1593(9) 0.7646(10) 0.072(4) Uani 1 1 d . . .
H61 H 0.8714 0.1686 0.7305 0.087 Uiso 1 1 calc R U .
C62 C 0.7524(9) 0.2175(8) 0.7993(7) 0.053(3) Uani 1 1 d . . .
H62 H 0.7806 0.2666 0.7885 0.063 Uiso 1 1 calc R U .
C63 C 0.6614(8) 0.2039(8) 0.8473(8) 0.054(3) Uani 1 1 d . . .
H63 H 0.6261 0.2432 0.8705 0.065 Uiso 1 1 calc R U .
C64 C 0.6171(10) 0.1313(8) 0.8638(8) 0.055(3) Uani 1 1 d . . .
H64 H 0.5526 0.1228 0.8972 0.066 Uiso 1 1 calc R U .
C65 C 0.2604(7) 0.2535(6) 0.4382(6) 0.039(2) Uani 1 1 d . . .
H65A H 0.2722 0.2226 0.4932 0.046 Uiso 1 1 calc R U .
H65B H 0.2931 0.3085 0.4061 0.046 Uiso 1 1 calc R U .
C66 C 0.1608(7) 0.2659(6) 0.4656(6) 0.038(2) Uani 1 1 d . . .
H66A H 0.1286 0.2105 0.4995 0.045 Uiso 1 1 calc R U .
H66B H 0.1494 0.2941 0.4101 0.045 Uiso 1 1 calc R U .
C67 C 0.1191(7) 0.3155(7) 0.5228(7) 0.039(2) Uani 1 1 d . . .
C68 C 0.0342(8) 0.3506(7) 0.5290(7) 0.047(3) Uani 1 1 d . . .
H68 H 0.0040 0.3431 0.4972 0.056 Uiso 1 1 calc R U .
C69 C -0.0054(8) 0.3960(7) 0.5812(7) 0.049(3) Uani 1 1 d . . .
H69 H -0.0637 0.4188 0.5865 0.059 Uiso 1 1 calc R U .
C70 C 0.0386(8) 0.4087(7) 0.6257(7) 0.051(3) Uani 1 1 d . . .
H70 H 0.0118 0.4419 0.6599 0.061 Uiso 1 1 calc R U .
C71 C 0.1230(8) 0.3728(7) 0.6204(7) 0.047(3) Uani 1 1 d . . .
H71 H 0.1529 0.3805 0.6523 0.056 Uiso 1 1 calc R U .
C72 C 0.1634(8) 0.3256(7) 0.5685(7) 0.044(2) Uani 1 1 d . . .
H72 H 0.2206 0.3009 0.5649 0.052 Uiso 1 1 calc R U .
C1S C 0.2371(8) 0.4245(7) 0.0479(7) 0.052(3) Uani 1 1 d . . .
H1S1 H 0.1826 0.3948 0.0614 0.078 Uiso 1 1 calc R U .
H1S2 H 0.2512 0.4742 -0.0087 0.078 Uiso 1 1 calc R U .
H1S3 H 0.2252 0.4411 0.0974 0.078 Uiso 1 1 calc R U .
C2S C 0.3139(8) 0.3705(7) 0.0383(6) 0.044(2) Uani 1 1 d . . .
C3S C 0.3195(7) 0.3142(7) 0.1191(7) 0.044(3) Uani 1 1 d . . .
H3S H 0.2788 0.3170 0.1753 0.053 Uiso 1 1 calc R U .
C4S C 0.3864(8) 0.2533(8) 0.1156(7) 0.055(3) Uani 1 1 d . . .
H4S H 0.3931 0.2160 0.1692 0.066 Uiso 1 1 calc R U .
C5S C 0.4403(8) 0.2484(8) 0.0361(7) 0.051(3) Uani 1 1 d . . .
H5S H 0.4836 0.2057 0.0356 0.061 Uiso 1 1 calc R U .
C6S C 0.4367(9) 0.3023(8) -0.0461(7) 0.058(3) Uani 1 1 d . . .
H6S H 0.4761 0.2970 -0.1013 0.070 Uiso 1 1 calc R U .
C7S C 0.3721(7) 0.3644(7) -0.0432(6) 0.039(2) Uani 1 1 d . . .
H7S H 0.3680 0.4028 -0.0978 0.047 Uiso 1 1 calc R U .
Pt1 Pt 0.5000 0.0000 0.5000 0.02123(8) Uani 1 2 d S . P
S1 S 0.81408(15) -0.07282(14) 0.35016(13) 0.0273(4) Uani 1 1 d . . .
S2 S 0.67508(14) -0.10768(13) 0.18997(12) 0.0252(4) Uani 1 1 d . . .
S3 S 0.59301(15) 0.11137(13) 0.16171(13) 0.02582(7) Uani 1 1 d . . .
S4 S 0.56044(15) 0.34905(13) 0.21365(13) 0.02582(7) Uani 1 1 d . . .
S5 S 0.41505(15) 0.26910(13) 0.52317(13) 0.0262(4) Uani 1 1 d . . .
S6 S 0.72620(13) 0.24584(12) 0.32769(12) 0.0224(4) Uani 1 1 d . . .
S7 S 0.87961(15) 0.04244(13) 0.47572(13) 0.0266(4) Uani 1 1 d . . .
S8 S 0.63426(14) 0.08448(13) 0.66254(13) 0.0259(4) Uani 1 1 d . . .
S9 S 0.30780(14) 0.19485(13) 0.36270(13) 0.0260(4) Uani 1 1 d . . .

loop_
_atom_site_aniso_label
_atom_site_aniso_U_11
_atom_site_aniso_U_22
_atom_site_aniso_U_33
_atom_site_aniso_U_23
_atom_site_aniso_U_13
_atom_site_aniso_U_12
Au1 0.02331(17) 0.02089(17) 0.02582(13) -0.00773(12) -0.00847(12) 0.00702(12)
Au2 0.02579(17) 0.01917(16) 0.02669(13) -0.00806(12) -0.00799(12) -0.00750(12)
Au3 0.02749(18) 0.01897(17) 0.02595(13) -0.00737(12) -0.00973(12) 0.00612(13)
Au4 0.02408(16) 0.01765(16) 0.02414(12) -0.00598(11) -0.00838(12) -0.00670(12)
Au5 0.02554(17) 0.01857(17) 0.02609(13) -0.00576(12) -0.00898(12) 0.00556(12)
Au6 0.02514(17) 0.01723(16) 0.02650(13) -0.00613(11) -0.01038(12) -0.00640(12)
Au7 0.02408(16) 0.01672(16) 0.02549(13) -0.00663(11) -0.00865(12) -0.00605(12)
Au8 0.02343(16) 0.01877(16) 0.02643(13) -0.00766(12) -0.00956(12) -0.00616(12)
Au9 0.02481(17) 0.01897(17) 0.02932(13) -0.00750(12) -0.01123(13) 0.00636(13)
Au10 0.02423(17) 0.01922(16) 0.02766(13) -0.00698(12) -0.01048(12) -0.00677(12)
Au11 0.02233(16) 0.01694(15) 0.02482(12) -0.00582(11) -0.00781(12) -0.00695(11)
Au12 0.02334(17) 0.01775(16) 0.02781(13) -0.00641(12) -0.00980(12) 0.00613(12)
C1 0.032(6) 0.042(6) 0.045(5) -0.022(5) -0.010(4) -0.005(4)
C2 0.040(7) 0.041(7) 0.035(4) 0.002(4) -0.011(4) -0.006(5)
C3 0.037(7) 0.045(8) 0.040(5) -0.012(5) 0.008(4) -0.010(5)
C4 0.058(9) 0.040(8) 0.037(5) -0.008(5) 0.012(5) -0.011(6)
C5 0.030(7) 0.035(7) 0.056(6) -0.014(5) 0.004(5) 0.004(5)
C6 0.046(7) 0.044(8) 0.032(4) 0.009(4) -0.010(5) -0.016(5)
C7 0.044(7) 0.043(7) 0.025(4) 0.007(4) 0.000(4) 0.000(5)
C8 0.054(8) 0.055(9) 0.041(5) -0.012(5) 0.005(5) -0.019(6)
C9 0.022(5) 0.029(5) 0.038(4) -0.023(4) 0.006(4) 0.003(4)
C10 0.031(6) 0.023(5) 0.039(4) -0.014(4) 0.002(4) -0.003(4)
C11 0.040(6) 0.022(5) 0.033(4) -0.006(4) -0.006(4) -0.005(4)
C12 0.035(6) 0.028(6) 0.055(6) -0.017(5) -0.007(5) -0.003(5)
C13 0.044(6) 0.029(6) 0.046(5) -0.013(4) -0.017(5) -0.001(5)
C14 0.040(6) 0.023(5) 0.044(5) -0.008(4) -0.016(4) -0.008(4)
C15 0.042(6) 0.023(5) 0.034(4) -0.003(4) -0.008(4) -0.018(4)
C16 0.040(6) 0.035(6) 0.032(4) -0.007(4) 0.007(4) -0.013(5)
C17 0.039(6) 0.022(5) 0.034(4) -0.001(4) 0.001(4) -0.007(4)
C18 0.052(7) 0.031(6) 0.040(5) -0.008(4) -0.016(5) -0.001(5)
C19 0.038(7) 0.050(8) 0.040(5) -0.003(5) -0.007(5) -0.014(5)
C20 0.049(8) 0.049(8) 0.040(5) -0.014(5) -0.008(5) 0.010(6)
C21 0.047(8) 0.045(8) 0.044(5) 0.001(5) -0.002(5) -0.011(6)
C22 0.053(8) 0.035(7) 0.052(6) -0.022(5) -0.010(5) 0.009(5)
C23 0.062(9) 0.039(8) 0.044(5) -0.017(5) 0.001(5) 0.014(6)
C24 0.055(8) 0.036(7) 0.047(5) -0.015(5) -0.015(5) 0.018(6)
C25 0.044(6) 0.016(5) 0.034(4) 0.005(3) -0.020(4) 0.009(4)
C26 0.036(6) 0.026(5) 0.034(4) -0.005(4) -0.013(4) 0.003(4)
C27 0.033(6) 0.028(6) 0.031(4) 0.002(4) -0.003(4) 0.010(4)
C28 0.044(7) 0.030(6) 0.047(5) -0.009(4) -0.018(5) -0.004(5)
C29 0.033(7) 0.055(8) 0.056(6) -0.028(6) -0.011(5) 0.009(5)
C30 0.059(9) 0.035(8) 0.078(8) -0.021(6) -0.035(7) 0.025(6)
C31 0.052(8) 0.027(6) 0.064(6) -0.008(5) -0.036(6) 0.011(5)
C32 0.047(7) 0.030(6) 0.044(5) 0.012(4) -0.022(5) -0.007(5)
C33 0.049(6) 0.025(5) 0.021(3) -0.010(3) -0.002(4) -0.006(4)
C34 0.034(6) 0.015(5) 0.036(4) 0.009(3) -0.011(4) -0.009(4)
C35 0.024(5) 0.030(6) 0.038(4) -0.015(4) -0.006(4) 0.005(4)
C36 0.036(6) 0.042(7) 0.022(4) -0.005(4) 0.005(4) -0.017(5)
C37 0.034(6) 0.054(8) 0.038(5) -0.016(5) -0.008(4) -0.007(5)
C38 0.028(6) 0.048(8) 0.066(7) -0.031(6) -0.008(5) 0.002(5)
C39 0.034(6) 0.037(7) 0.048(5) -0.020(5) 0.003(4) -0.003(5)
C40 0.030(6) 0.030(6) 0.048(5) -0.017(4) -0.004(4) 0.002(4)
C41 0.018(5) 0.036(6) 0.027(4) -0.009(4) 0.005(3) -0.001(4)
C42 0.034(6) 0.037(6) 0.028(4) 0.000(4) -0.003(4) -0.008(5)
C43 0.031(6) 0.031(6) 0.040(5) -0.007(4) -0.006(4) 0.000(4)
C44 0.039(6) 0.027(5) 0.035(4) -0.006(4) -0.013(4) -0.006(4)
C45 0.039(7) 0.041(7) 0.034(5) -0.006(4) -0.001(4) -0.011(5)
C46 0.039(7) 0.044(8) 0.038(5) -0.010(5) 0.008(4) -0.013(5)
C47 0.042(7) 0.039(7) 0.048(5) -0.020(5) -0.009(5) -0.009(5)
C48 0.048(8) 0.022(6) 0.042(5) -0.006(4) 0.019(5) -0.009(5)
C49 0.041(6) 0.041(6) 0.026(4) -0.001(4) -0.015(4) -0.013(5)
C50 0.022(5) 0.029(5) 0.045(5) -0.013(4) -0.012(4) 0.003(4)
C51 0.029(5) 0.025(5) 0.035(4) -0.011(4) -0.009(4) -0.001(4)
C52 0.036(6) 0.035(6) 0.038(4) -0.016(4) -0.007(4) -0.009(4)
C53 0.044(7) 0.032(6) 0.032(4) -0.009(4) 0.008(4) -0.011(5)
C54 0.029(6) 0.031(6) 0.042(5) -0.011(4) -0.009(4) -0.008(4)
C55 0.039(6) 0.036(6) 0.041(5) -0.018(4) -0.015(4) 0.014(5)
C56 0.031(6) 0.036(6) 0.044(5) -0.015(4) -0.014(4) 0.016(4)
C57 0.054(7) 0.051(8) 0.036(5) -0.002(5) -0.026(5) 0.013(6)
C58 0.057(8) 0.051(8) 0.039(5) -0.010(5) -0.023(5) -0.001(6)
C59 0.052(8) 0.044(8) 0.058(6) -0.019(6) -0.021(6) 0.013(6)
C60 0.047(8) 0.053(8) 0.065(7) -0.030(6) -0.021(6) 0.014(6)
C61 0.060(10) 0.072(11) 0.079(9) -0.049(9) 0.000(7) -0.012(8)
C62 0.060(8) 0.043(7) 0.045(5) -0.013(5) -0.017(5) 0.000(6)
C63 0.043(7) 0.053(8) 0.065(7) -0.028(6) -0.019(6) 0.012(6)
C64 0.067(9) 0.040(7) 0.052(6) -0.017(5) -0.022(6) 0.009(6)
C65 0.034(6) 0.035(6) 0.038(4) -0.018(4) -0.009(4) 0.018(4)
C66 0.038(6) 0.024(5) 0.038(4) -0.008(4) -0.010(4) 0.006(4)
C67 0.028(6) 0.029(6) 0.045(5) -0.014(4) -0.004(4) -0.001(4)
C68 0.043(7) 0.040(7) 0.055(6) -0.024(5) -0.019(5) 0.019(5)
C69 0.049(7) 0.044(7) 0.038(5) -0.016(5) -0.009(5) 0.015(6)
C70 0.037(7) 0.040(7) 0.051(6) -0.022(5) 0.008(5) -0.005(5)
C71 0.035(6) 0.045(7) 0.038(5) -0.018(5) 0.005(4) 0.004(5)
C72 0.036(6) 0.041(7) 0.042(5) -0.017(5) -0.009(4) 0.007(5)
C1S 0.060(8) 0.039(7) 0.052(6) -0.019(5) -0.022(6) 0.014(6)
C2S 0.047(7) 0.031(6) 0.035(4) 0.002(4) -0.013(4) -0.008(5)
C3S 0.047(7) 0.046(7) 0.042(5) -0.010(5) -0.025(5) -0.009(5)
C4S 0.043(7) 0.053(8) 0.040(5) 0.017(5) -0.020(5) -0.018(6)
C5S 0.037(7) 0.039(7) 0.048(6) 0.005(5) -0.012(5) -0.005(5)
C6S 0.055(8) 0.043(8) 0.033(5) 0.010(5) -0.001(5) -0.011(6)
C7S 0.033(6) 0.034(6) 0.035(4) -0.003(4) -0.009(4) -0.007(4)
Pt1 0.0214(2) 0.0164(2) 0.02397(17) -0.00567(16) -0.00758(16) -0.00691(16)
S1 0.0245(11) 0.0263(12) 0.0291(9) -0.0125(8) -0.0103(8) 0.0079(8)
S2 0.0282(11) 0.0214(11) 0.0233(8) -0.0075(8) -0.0066(8) -0.0088(8)
S3 0.02554(17) 0.01857(17) 0.02609(13) -0.00576(12) -0.00898(12) 0.00556(12)
S4 0.02554(17) 0.01857(17) 0.02609(13) -0.00576(12) -0.00898(12) 0.00556(12)
S5 0.0258(11) 0.0178(11) 0.0277(8) -0.0059(8) -0.0087(8) 0.0038(8)
S6 0.0216(10) 0.0170(10) 0.0251(8) -0.0063(7) -0.0069(7) -0.0051(8)
S7 0.0224(11) 0.0210(11) 0.0301(9) -0.0078(8) -0.0093(8) 0.0058(8)
S8 0.0269(11) 0.0254(11) 0.0270(8) -0.0089(8) -0.0118(8) -0.0061(8)
S9 0.0232(11) 0.0209(11) 0.0296(9) -0.0076(8) -0.0110(8) 0.0052(8)

loop_
_atom_type_symbol
_atom_type_description
_atom_type_scat_dispersion_real
_atom_type_scat_dispersion_imag
_atom_type_scat_source
C C 0.0033 0.0016 'International Tables Vol C Tables 4.2.6.8 and 6.1.1.4'
H H 0.0000 0.0000 'International Tables Vol C Tables 4.2.6.8 and 6.1.1.4'
Au Au -2.0133 8.8022 'International Tables Vol C Tables 4.2.6.8 and 6.1.1.4'
Pt Pt -1.7033 8.3905 'International Tables Vol C Tables 4.2.6.8 and 6.1.1.4'
S S 0.1246 0.1234 'International Tables Vol C Tables 4.2.6.8 and 6.1.1.4'

loop_
_geom_angle_atom_site_label_1
_geom_angle_atom_site_label_2
_geom_angle_atom_site_label_3
_geom_angle
_geom_angle_site_symmetry_1
_geom_angle_site_symmetry_3
S1 Au1 Au11 143.88(6) . .
S1 Au1 Pt1 146.21(5) . .
Au11 Au1 Pt1 60.792(10) . .
S1 Au1 Au8 140.17(5) . .
Au11 Au1 Au8 64.944(11) . .
Pt1 Au1 Au8 60.656(9) . .
S1 Au1 Au4 105.74(5) . .
Au11 Au1 Au4 63.073(11) . .
Pt1 Au1 Au4 59.569(11) . .
Au8 Au1 Au4 113.794(15) . .
S1 Au1 Au9 77.35(5) . .
Au11 Au1 Au9 120.988(12) . .
Pt1 Au1 Au9 111.570(13) . .
Au8 Au1 Au9 62.946(11) . .
Au4 Au1 Au9 168.281(15) . .
S1 Au1 Au2 46.41(5) . .
Au11 Au1 Au2 117.194(13) . .
Pt1 Au1 Au2 107.525(11) . .
Au8 Au1 Au2 166.171(15) . .
Au4 Au1 Au2 60.148(11) . .
Au9 Au1 Au2 120.145(13) . .
S1 Au1 Au12 108.49(5) . 2_656
Au11 Au1 Au12 107.600(14) . 2_656
Pt1 Au1 Au12 54.776(8) . 2_656
Au8 Au1 Au12 57.452(11) . 2_656
Au4 Au1 Au12 104.742(14) . 2_656
Au9 Au1 Au12 63.757(12) . 2_656
Au2 Au1 Au12 110.556(13) . 2_656
S1 Au1 Au7 91.71(5) . 2_656
Au11 Au1 Au7 105.125(14) . 2_656
Pt1 Au1 Au7 54.654(10) . 2_656
Au8 Au1 Au7 107.090(13) . 2_656
Au4 Au1 Au7 54.290(10) . 2_656
Au9 Au1 Au7 114.835(13) . 2_656
Au2 Au1 Au7 59.104(10) . 2_656
Au12 Au1 Au7 59.824(10) 2_656 2_656
S1 Au1 Au10 98.84(5) . .
Au11 Au1 Au10 66.217(12) . .
Pt1 Au1 Au10 114.799(12) . .
Au8 Au1 Au10 64.281(11) . .
Au4 Au1 Au10 122.087(14) . .
Au9 Au1 Au10 67.694(11) . .
Au2 Au1 Au10 129.519(13) . .
Au12 Au1 Au10 115.768(12) 2_656 .
Au7 Au1 Au10 169.448(14) 2_656 .
S2 Au2 S1 170.14(8) . .
S2 Au2 Au4 88.69(6) . .
S1 Au2 Au4 101.09(5) . .
S2 Au2 Au7 91.16(5) . 2_656
S1 Au2 Au7 93.67(5) . 2_656
Au4 Au2 Au7 53.431(11) . 2_656
S2 Au2 Au1 142.17(6) . .
S1 Au2 Au1 47.15(5) . .
Au4 Au2 Au1 54.697(9) . .
Au7 Au2 Au1 60.834(10) 2_656 .
S2 Au3 S8 173.80(7) . 2_656
S2 Au3 Au7 93.08(5) . 2_656
S8 Au3 Au7 92.91(4) 2_656 2_656
S2 Au3 Au4 86.25(5) . .
S8 Au3 Au4 96.14(5) 2_656 .
Au7 Au3 Au4 52.984(9) 2_656 .
S2 Au3 Au8 137.86(4) . 2_656
S8 Au3 Au8 46.73(4) 2_656 2_656
Au7 Au3 Au8 51.642(10) 2_656 2_656
Au4 Au3 Au8 55.294(10) . 2_656
S3 Au4 Au7 138.58(5) . 2_656
S3 Au4 Pt1 152.71(5) . .
Au7 Au4 Pt1 59.471(9) 2_656 .
S3 Au4 Au12 93.53(5) . .
Au7 Au4 Au12 107.872(14) 2_656 .
Pt1 Au4 Au12 59.185(9) . .
S3 Au4 Au1 139.08(5) . .
Au7 Au4 Au1 69.177(11) 2_656 .
Pt1 Au4 Au1 58.375(10) . .
Au12 Au4 Au1 105.404(13) . .
S3 Au4 Au11 109.78(5) . .
Au7 Au4 Au11 111.642(13) 2_656 .
Pt1 Au4 Au11 58.098(8) . .
Au12 Au4 Au11 58.122(12) . .
Au1 Au4 Au11 56.459(10) . .
S3 Au4 Au8 110.20(5) . 2_656
Au7 Au4 Au8 57.392(11) 2_656 2_656
Pt1 Au4 Au8 57.785(8) . 2_656
Au12 Au4 Au8 59.864(12) . 2_656
Au1 Au4 Au8 110.683(14) . 2_656
Au11 Au4 Au8 106.030(13) . 2_656
S3 Au4 Au2 96.71(5) . .
Au7 Au4 Au2 65.300(12) 2_656 .
Pt1 Au4 Au2 110.568(11) . .
Au12 Au4 Au2 169.534(13) . .
Au1 Au4 Au2 65.155(12) . .
Au11 Au4 Au2 115.806(13) . .
Au8 Au4 Au2 117.886(14) 2_656 .
S3 Au4 Au3 76.63(5) . .
Au7 Au4 Au3 62.294(10) 2_656 .
Pt1 Au4 Au3 112.836(12) . .
Au12 Au4 Au3 115.113(14) . .
Au1 Au4 Au3 123.626(14) . .
Au11 Au4 Au3 170.229(14) . .
Au8 Au4 Au3 64.380(10) 2_656 .
Au2 Au4 Au3 69.640(12) . .
S3 Au4 Au5 45.75(5) . .
Au7 Au4 Au5 168.824(15) 2_656 .
Pt1 Au4 Au5 112.457(11) . .
Au12 Au4 Au5 61.152(11) . .
Au1 Au4 Au5 114.351(12) . .
Au11 Au4 Au5 65.408(11) . .
Au8 Au4 Au5 112.249(13) 2_656 .
Au2 Au4 Au5 125.869(13) . .
Au3 Au4 Au5 118.903(12) . .
S3 Au5 S4 175.25(7) . .
S3 Au5 Au12 89.42(5) . .
S4 Au5 Au12 93.45(5) . .
S3 Au5 Au4 48.97(5) . .
S4 Au5 Au4 135.61(5) . .
Au12 Au5 Au4 53.175(10) . .
S3 Au5 Au11 101.27(5) . .
S4 Au5 Au11 83.48(5) . .
Au12 Au5 Au11 51.625(11) . .
Au4 Au5 Au11 53.532(8) . .
S5 Au6 S4 171.55(7) . .
S5 Au6 Au11 97.56(5) . .
S4 Au6 Au11 90.87(5) . .
S5 Au6 Au12 94.66(5) . .
S4 Au6 Au12 90.81(5) . .
Au11 Au6 Au12 53.887(11) . .
S5 Au6 Au7 45.16(5) . .
S4 Au6 Au7 143.02(5) . .
Au11 Au6 Au7 54.748(10) . .
Au12 Au6 Au7 59.292(10) . .
S5 Au7 Pt1 147.18(5) . .
S5 Au7 Au8 134.70(5) . .
Pt1 Au7 Au8 60.601(9) . .
S5 Au7 Au4 147.68(5) . 2_656
Pt1 Au7 Au4 60.400(10) . 2_656
Au8 Au7 Au4 64.914(12) . 2_656
S5 Au7 Au11 99.29(5) . .
Pt1 Au7 Au11 58.749(9) . .
Au8 Au7 Au11 62.912(12) . .
Au4 Au7 Au11 113.001(14) 2_656 .
S5 Au7 Au3 96.66(5) . 2_656
Pt1 Au7 Au3 115.641(12) . 2_656
Au8 Au7 Au3 67.622(10) . 2_656
Au4 Au7 Au3 64.725(10) 2_656 2_656
Au11 Au7 Au3 123.656(14) . 2_656
S5 Au7 Au2 87.94(5) . 2_656
Pt1 Au7 Au2 108.158(11) . 2_656
Au8 Au7 Au2 121.012(14) . 2_656
Au4 Au7 Au2 61.268(11) 2_656 2_656
Au11 Au7 Au2 163.919(11) . 2_656
Au3 Au7 Au2 69.102(12) 2_656 2_656
S5 Au7 Au12 93.04(5) . .
Pt1 Au7 Au12 54.723(8) . .
Au8 Au7 Au12 105.280(12) . .
Au4 Au7 Au12 106.616(12) 2_656 .
Au11 Au7 Au12 54.232(11) . .
Au3 Au7 Au12 170.305(14) 2_656 .
Au2 Au7 Au12 111.388(12) 2_656 .
S5 Au7 Au1 118.16(5) . 2_656
Pt1 Au7 Au1 54.403(9) . 2_656
Au8 Au7 Au1 106.794(14) . 2_656
Au4 Au7 Au1 56.531(10) 2_656 2_656
Au11 Au7 Au1 103.971(12) . 2_656
Au3 Au7 Au1 114.833(13) 2_656 2_656
Au2 Au7 Au1 60.059(10) 2_656 2_656
Au12 Au7 Au1 59.849(9) . 2_656
S5 Au7 Au6 44.33(5) . .
Pt1 Au7 Au6 105.114(11) . .
Au8 Au7 Au6 114.166(13) . .
Au4 Au7 Au6 164.598(12) 2_656 .
Au11 Au7 Au6 57.362(11) . .
Au3 Au7 Au6 130.143(12) 2_656 .
Au2 Au7 Au6 124.179(14) 2_656 .
Au12 Au7 Au6 58.207(10) . .
Au1 Au7 Au6 111.797(11) 2_656 .
S8 Au8 Au7 99.50(5) . .
S8 Au8 Au1 146.73(5) . .
Au7 Au8 Au1 108.170(12) . .
S8 Au8 Pt1 153.98(5) . .
Au7 Au8 Pt1 59.539(9) . .
Au1 Au8 Pt1 59.288(10) . .
S8 Au8 Au12 121.58(5) . 2_656
Au7 Au8 Au12 105.671(13) . 2_656
Au1 Au8 Au12 68.433(11) . 2_656
Pt1 Au8 Au12 58.099(8) . 2_656
S8 Au8 Au11 128.38(5) . .
Au7 Au8 Au11 60.607(10) . .
Au1 Au8 Au11 56.898(11) . .
Pt1 Au8 Au11 57.677(8) . .
Au12 Au8 Au11 109.888(11) 2_656 .
S8 Au8 Au4 99.00(5) . 2_656
Au7 Au8 Au4 57.696(12) . 2_656
Au1 Au8 Au4 111.170(12) . 2_656
Pt1 Au8 Au4 57.668(9) . 2_656
Au12 Au8 Au4 56.952(10) 2_656 2_656
Au11 Au8 Au4 105.718(13) . 2_656
S8 Au8 Au9 89.47(5) . .
Au7 Au8 Au9 170.844(12) . .
Au1 Au8 Au9 63.993(11) . .
Pt1 Au8 Au9 111.336(12) . .
Au12 Au8 Au9 67.601(12) 2_656 .
Au11 Au8 Au9 114.883(13) . .
Au4 Au8 Au9 119.341(14) 2_656 .
S8 Au8 Au10 87.97(5) . .
Au7 Au8 Au10 113.769(14) . .
Au1 Au8 Au10 64.356(11) . .
Pt1 Au8 Au10 113.753(12) . .
Au12 Au8 Au10 125.350(13) 2_656 .
Au11 Au8 Au10 63.932(11) . .
Au4 Au8 Au10 169.640(13) 2_656 .
Au9 Au8 Au10 68.055(12) . .
S8 Au8 Au3 44.74(5) . 2_656
Au7 Au8 Au3 60.739(10) . 2_656
Au1 Au8 Au3 168.181(14) . 2_656
Pt1 Au8 Au3 109.305(13) . 2_656
Au12 Au8 Au3 109.218(13) 2_656 2_656
Au11 Au8 Au3 115.585(14) . 2_656
Au4 Au8 Au3 60.329(10) 2_656 2_656
Au9 Au8 Au3 126.632(12) . 2_656
Au10 Au8 Au3 122.435(12) . 2_656
S7 Au9 S9 171.43(7) . 2_656
S7 Au9 Au8 92.84(5) . .
S9 Au9 Au8 95.64(5) 2_656 .
S7 Au9 Au1 92.22(5) . .
S9 Au9 Au1 93.88(5) 2_656 .
Au8 Au9 Au1 53.061(10) . .
S7 Au9 Au12 143.96(5) . 2_656
S9 Au9 Au12 44.51(5) 2_656 2_656
Au8 Au9 Au12 53.271(11) . 2_656
Au1 Au9 Au12 59.071(10) . 2_656
S7 Au10 S6 175.50(7) . .
S7 Au10 Au8 90.26(6) . .
S6 Au10 Au8 94.23(5) . .
S7 Au10 Au1 90.31(5) . .
S6 Au10 Au1 92.75(4) . .
Au8 Au10 Au1 51.363(9) . .
S7 Au10 Au11 137.27(6) . .
S6 Au10 Au11 46.77(5) . .
Au8 Au10 Au11 54.439(10) . .
Au1 Au10 Au11 50.026(9) . .
S6 Au11 Au1 103.63(5) . .
S6 Au11 Pt1 155.97(5) . .
Au1 Au11 Pt1 59.905(11) . .
S6 Au11 Au12 143.76(5) . .
Au1 Au11 Au12 109.167(14) . .
Pt1 Au11 Au12 59.481(9) . .
S6 Au11 Au7 117.14(4) . .
Au1 Au11 Au7 105.744(13) . .
Pt1 Au11 Au7 58.217(9) . .
Au12 Au11 Au7 68.181(12) . .
S6 Au11 Au4 131.69(5) . .
Au1 Au11 Au4 60.467(11) . .
Pt1 Au11 Au4 58.442(9) . .
Au12 Au11 Au4 58.619(10) . .
Au7 Au11 Au4 111.154(13) . .
S6 Au11 Au8 98.84(4) . .
Au1 Au11 Au8 58.158(10) . .
Pt1 Au11 Au8 58.132(8) . .
Au12 Au11 Au8 111.240(13) . .
Au7 Au11 Au8 56.480(11) . .
Au4 Au11 Au8 106.539(13) . .
S6 Au11 Au6 82.49(5) . .
Au1 Au11 Au6 172.914(15) . .
Pt1 Au11 Au6 113.147(13) . .
Au12 Au11 Au6 66.029(12) . .
Au7 Au11 Au6 67.891(12) . .
Au4 Au11 Au6 118.089(13) . .
Au8 Au11 Au6 117.835(12) . .
S6 Au11 Au10 44.60(5) . .
Au1 Au11 Au10 63.756(11) . .
Pt1 Au11 Au10 112.145(12) . .
Au12 Au11 Au10 171.614(14) . .
Au7 Au11 Au10 108.513(12) . .
Au4 Au11 Au10 117.698(13) . .
Au8 Au11 Au10 61.629(10) . .
Au6 Au11 Au10 120.539(12) . .
S6 Au11 Au5 93.27(4) . .
Au1 Au11 Au5 114.000(12) . .
Pt1 Au11 Au5 109.160(10) . .
Au12 Au11 Au5 59.591(10) . .
Au7 Au11 Au5 121.694(14) . .
Au4 Au11 Au5 61.060(10) . .
Au8 Au11 Au5 166.859(12) . .
Au6 Au11 Au5 68.671(10) . .
Au10 Au11 Au5 126.535(12) . .
S9 Au12 Pt1 146.13(5) . .
S9 Au12 Au11 146.76(5) . .
Pt1 Au12 Au11 60.158(10) . .
S9 Au12 Au4 138.72(5) . .
Pt1 Au12 Au4 60.224(10) . .
Au11 Au12 Au4 63.259(12) . .
S9 Au12 Au8 100.63(5) . 2_656
Pt1 Au12 Au8 59.216(9) . 2_656
Au11 Au12 Au8 112.609(14) . 2_656
Au4 Au12 Au8 63.183(12) . 2_656
S9 Au12 Au5 96.13(5) . .
Pt1 Au12 Au5 117.188(14) . .
Au11 Au12 Au5 68.784(12) . .
Au4 Au12 Au5 65.673(12) . .
Au8 Au12 Au5 118.731(13) 2_656 .
S9 Au12 Au6 87.18(5) . .
Pt1 Au12 Au6 108.925(11) . .
Au11 Au12 Au6 60.084(11) . .
Au4 Au12 Au6 116.918(15) . .
Au8 Au12 Au6 167.144(13) 2_656 .
Au5 Au12 Au6 69.967(11) . .
S9 Au12 Au7 114.37(5) . .
Pt1 Au12 Au7 54.819(8) . .
Au11 Au12 Au7 57.587(10) . .
Au4 Au12 Au7 106.631(13) . .
Au8 Au12 Au7 104.769(12) 2_656 .
Au5 Au12 Au7 120.489(14) . .
Au6 Au12 Au7 62.501(9) . .
S9 Au12 Au1 91.64(5) . 2_656
Pt1 Au12 Au1 54.620(10) . 2_656
Au11 Au12 Au1 107.094(13) . 2_656
Au4 Au12 Au1 104.863(14) . 2_656
Au8 Au12 Au1 54.117(10) 2_656 2_656
Au5 Au12 Au1 170.520(14) . 2_656
Au6 Au12 Au1 115.993(12) . 2_656
Au7 Au12 Au1 60.324(10) . 2_656
S9 Au12 Au9 43.80(5) . 2_656
Pt1 Au12 Au9 105.567(12) . 2_656
Au11 Au12 Au9 164.251(14) . 2_656
Au4 Au12 Au9 117.275(14) . 2_656
Au8 Au12 Au9 59.128(10) 2_656 2_656
Au5 Au12 Au9 126.605(12) . 2_656
Au6 Au12 Au9 124.890(13) . 2_656
Au7 Au12 Au9 109.656(12) . 2_656
Au1 Au12 Au9 57.173(10) 2_656 2_656
C2 C1 S1 105.8(7) . .
C2 C1 H1A 110.6 . .
S1 C1 H1A 110.6 . .
C2 C1 H1B 110.6 . .
S1 C1 H1B 110.6 . .
H1A C1 H1B 108.7 . .
C3 C2 C1 108.6(9) . .
C3 C2 H2A 110.0 . .
C1 C2 H2A 110.0 . .
C3 C2 H2B 110.0 . .
C1 C2 H2B 110.0 . .
H2A C2 H2B 108.3 . .
C4 C3 C8 121.1(11) . .
C4 C3 C2 121.4(9) . .
C8 C3 C2 117.3(10) . .
C5 C4 C3 120.3(10) . .
C5 C4 H4 119.9 . .
C3 C4 H4 119.9 . .
C4 C5 C6 120.2(12) . .
C4 C5 H5 119.9 . .
C6 C5 H5 119.9 . .
C5 C6 C7 120.3(10) . .
C5 C6 H6 119.8 . .
C7 C6 H6 119.8 . .
C8 C7 C6 118.8(10) . .
C8 C7 H7 120.6 . .
C6 C7 H7 120.6 . .
C7 C8 C3 118.9(12) . .
C7 C8 H8 120.6 . .
C3 C8 H8 120.6 . .
C10 C9 S2 111.6(7) . .
C10 C9 H9A 109.3 . .
S2 C9 H9A 109.3 . .
C10 C9 H9B 109.3 . .
S2 C9 H9B 109.3 . .
H9A C9 H9B 108.0 . .
C11 C10 C9 109.9(8) . .
C11 C10 H10A 109.7 . .
C9 C10 H10A 109.7 . .
C11 C10 H10B 109.7 . .
C9 C10 H10B 109.7 . .
H10A C10 H10B 108.2 . .
C12 C11 C16 120.9(10) . .
C12 C11 C10 123.2(9) . .
C16 C11 C10 115.7(9) . .
C11 C12 C13 121.0(10) . .
C11 C12 H12 119.5 . .
C13 C12 H12 119.5 . .
C12 C13 C14 117.0(10) . .
C12 C13 H13 121.5 . .
C14 C13 H13 121.5 . .
C15 C14 C13 120.5(9) . .
C15 C14 H14 119.7 . .
C13 C14 H14 119.7 . .
C14 C15 C16 122.8(9) . .
C14 C15 H15 118.6 . .
C16 C15 H15 118.6 . .
C15 C16 C11 117.7(10) . .
C15 C16 H16 121.1 . .
C11 C16 H16 121.1 . .
C18 C17 S3 122.9(7) . .
C18 C17 H17A 106.6 . .
S3 C17 H17A 106.6 . .
C18 C17 H17B 106.6 . .
S3 C17 H17B 106.6 . .
H17A C17 H17B 106.6 . .
C17 C18 C19 111.9(8) . .
C17 C18 H18A 109.2 . .
C19 C18 H18A 109.2 . .
C17 C18 H18B 109.2 . .
C19 C18 H18B 109.2 . .
H18A C18 H18B 107.9 . .
C24 C19 C20 119.9(11) . .
C24 C19 C18 121.8(10) . .
C20 C19 C18 117.8(11) . .
C19 C20 C21 120.4(12) . .
C19 C20 H20 119.8 . .
C21 C20 H20 119.8 . .
C22 C21 C20 119.8(11) . .
C22 C21 H21 120.1 . .
C20 C21 H21 120.1 . .
C23 C22 C21 118.3(11) . .
C23 C22 H22 120.8 . .
C21 C22 H22 120.8 . .
C22 C23 C24 122.5(13) . .
C22 C23 H23 118.7 . .
C24 C23 H23 118.7 . .
C19 C24 C23 119.0(11) . .
C19 C24 H24 120.5 . .
C23 C24 H24 120.5 . .
C26 C25 S4 114.9(7) . .
C26 C25 H25A 108.6 . .
S4 C25 H25A 108.6 . .
C26 C25 H25B 108.6 . .
S4 C25 H25B 108.6 . .
H25A C25 H25B 107.5 . .
C25 C26 C27 113.5(8) . .
C25 C26 H26A 108.9 . .
C27 C26 H26A 108.9 . .
C25 C26 H26B 108.9 . .
C27 C26 H26B 108.9 . .
H26A C26 H26B 107.7 . .
C32 C27 C28 119.7(10) . .
C32 C27 C26 122.3(9) . .
C28 C27 C26 118.0(8) . .
C29 C28 C27 119.2(10) . .
C29 C28 H28 120.4 . .
C27 C28 H28 120.4 . .
C30 C29 C28 121.0(11) . .
C30 C29 H29 119.5 . .
C28 C29 H29 119.5 . .
C29 C30 C31 120.9(11) . .
C29 C30 H30 119.6 . .
C31 C30 H30 119.6 . .
C32 C31 C30 118.1(11) . .
C32 C31 H31 121.0 . .
C30 C31 H31 121.0 . .
C27 C32 C31 121.1(11) . .
C27 C32 H32 119.4 . .
C31 C32 H32 119.4 . .
C34 C33 S5 117.9(6) . .
C34 C33 H33A 107.8 . .
S5 C33 H33A 107.8 . .
C34 C33 H33B 107.8 . .
S5 C33 H33B 107.8 . .
H33A C33 H33B 107.2 . .
C35 C34 C33 112.2(8) . .
C35 C34 H34A 109.2 . .
C33 C34 H34A 109.2 . .
C35 C34 H34B 109.2 . .
C33 C34 H34B 109.2 . .
H34A C34 H34B 107.9 . .
C36 C35 C40 120.0(9) . .
C36 C35 C34 121.2(9) . .
C40 C35 C34 118.4(8) . .
C37 C36 C35 119.8(10) . .
C37 C36 H36 120.1 . .
C35 C36 H36 120.1 . .
C36 C37 C38 119.7(10) . .
C36 C37 H37 120.1 . .
C38 C37 H37 120.1 . .
C39 C38 C37 120.1(10) . .
C39 C38 H38 120.0 . .
C37 C38 H38 120.0 . .
C38 C39 C40 120.9(12) . .
C38 C39 H39 119.6 . .
C40 C39 H39 119.6 . .
C39 C40 C35 119.5(10) . .
C39 C40 H40 120.3 . .
C35 C40 H40 120.3 . .
C42 C41 S6 111.3(6) . .
C42 C41 H41A 109.4 . .
S6 C41 H41A 109.4 . .
C42 C41 H41B 109.4 . .
S6 C41 H41B 109.4 . .
H41A C41 H41B 108.0 . .
C43 C42 C41 108.5(8) . .
C43 C42 H42A 110.0 . .
C41 C42 H42A 110.0 . .
C43 C42 H42B 110.0 . .
C41 C42 H42B 110.0 . .
H42A C42 H42B 108.4 . .
C44 C43 C48 117.0(9) . .
C44 C43 C42 119.9(9) . .
C48 C43 C42 123.0(10) . .
C45 C44 C43 121.2(10) . .
C45 C44 H44 119.4 . .
C43 C44 H44 119.4 . .
C44 C45 C46 120.9(11) . .
C44 C45 H45 119.5 . .
C46 C45 H45 119.5 . .
C45 C46 C47 118.2(9) . .
C45 C46 H46 120.9 . .
C47 C46 H46 120.9 . .
C48 C47 C46 120.3(10) . .
C48 C47 H47 119.9 . .
C46 C47 H47 119.9 . .
C47 C48 C43 122.3(11) . .
C47 C48 H48 118.9 . .
C43 C48 H48 118.9 . .
C50 C49 S7 111.4(6) . .
C50 C49 H49A 109.4 . .
S7 C49 H49A 109.4 . .
C50 C49 H49B 109.4 . .
S7 C49 H49B 109.4 . .
H49A C49 H49B 108.0 . .
C49 C50 C51 111.4(7) . .
C49 C50 H50A 109.4 . .
C51 C50 H50A 109.4 . .
C49 C50 H50B 109.4 . .
C51 C50 H50B 109.4 . .
H50A C50 H50B 108.0 . .
C52 C51 C56 119.9(9) . .
C52 C51 C50 118.7(9) . .
C56 C51 C50 121.5(8) . .
C53 C52 C51 119.5(10) . .
C53 C52 H52 120.2 . .
C51 C52 H52 120.2 . .
C52 C53 C54 121.8(9) . .
C52 C53 H53 119.1 . .
C54 C53 H53 119.1 . .
C53 C54 C55 118.3(10) . .
C53 C54 H54 120.8 . .
C55 C54 H54 120.8 . .
C56 C55 C54 120.4(9) . .
C56 C55 H55 119.8 . .
C54 C55 H55 119.8 . .
C55 C56 C51 119.9(9) . .
C55 C56 H56 120.0 . .
C51 C56 H56 120.0 . .
C58 C57 S8 113.0(9) . .
C58 C57 H57A 109.0 . .
S8 C57 H57A 109.0 . .
C58 C57 H57B 109.0 . .
S8 C57 H57B 109.0 . .
H57A C57 H57B 107.8 . .
C57 C58 C59 115.4(10) . .
C57 C58 H58A 108.4 . .
C59 C58 H58A 108.4 . .
C57 C58 H58B 108.4 . .
C59 C58 H58B 108.4 . .
H58A C58 H58B 107.5 . .
C60 C59 C64 118.8(13) . .
C60 C59 C58 117.0(11) . .
C64 C59 C58 124.0(12) . .
C59 C60 C61 121.7(12) . .
C59 C60 H60 119.1 . .
C61 C60 H60 119.1 . .
C60 C61 C62 118.0(13) . .
C60 C61 H61 121.0 . .
C62 C61 H61 121.0 . .
C63 C62 C61 120.6(12) . .
C63 C62 H62 119.7 . .
C61 C62 H62 119.7 . .
C62 C63 C64 121.0(12) . .
C62 C63 H63 119.5 . .
C64 C63 H63 119.5 . .
C59 C64 C63 119.9(13) . .
C59 C64 H64 120.0 . .
C63 C64 H64 120.0 . .
C66 C65 S9 112.8(7) . .
C66 C65 H65A 109.0 . .
S9 C65 H65A 109.0 . .
C66 C65 H65B 109.0 . .
S9 C65 H65B 109.0 . .
H65A C65 H65B 107.8 . .
C65 C66 C67 115.7(9) . .
C65 C66 H66A 108.4 . .
C67 C66 H66A 108.4 . .
C65 C66 H66B 108.4 . .
C67 C66 H66B 108.4 . .
H66A C66 H66B 107.4 . .
C72 C67 C68 120.9(10) . .
C72 C67 C66 120.4(10) . .
C68 C67 C66 118.8(9) . .
C69 C68 C67 119.7(11) . .
C69 C68 H68 120.1 . .
C67 C68 H68 120.1 . .
C68 C69 C70 120.5(12) . .
C68 C69 H69 119.7 . .
C70 C69 H69 119.7 . .
C69 C70 C71 119.8(10) . .
C69 C70 H70 120.1 . .
C71 C70 H70 120.1 . .
C72 C71 C70 120.2(11) . .
C72 C71 H71 119.9 . .
C70 C71 H71 119.9 . .
C67 C72 C71 118.8(11) . .
C67 C72 H72 120.6 . .
C71 C72 H72 120.6 . .
C2S C1S H1S1 109.5 . .
C2S C1S H1S2 109.5 . .
H1S1 C1S H1S2 109.5 . .
C2S C1S H1S3 109.5 . .
H1S1 C1S H1S3 109.5 . .
H1S2 C1S H1S3 109.5 . .
C3S C2S C7S 120.0(11) . .
C3S C2S C1S 115.9(10) . .
C7S C2S C1S 123.4(10) . .
C2S C3S C4S 118.8(10) . .
C2S C3S H3S 120.6 . .
C4S C3S H3S 120.6 . .
C5S C4S C3S 119.5(10) . .
C5S C4S H4S 120.2 . .
C3S C4S H4S 120.2 . .
C4S C5S C6S 123.8(13) . .
C4S C5S H5S 118.1 . .
C6S C5S H5S 118.1 . .
C7S C6S C5S 116.9(11) . .
C7S C6S H6S 121.6 . .
C5S C6S H6S 121.6 . .
C6S C7S C2S 120.9(10) . .
C6S C7S H7S 119.5 . .
C2S C7S H7S 119.5 . .
Au1 Pt1 Au1 180.0 . 2_656
Au1 Pt1 Au12 70.604(10) . 2_656
Au1 Pt1 Au12 109.396(10) 2_656 2_656
Au1 Pt1 Au12 109.396(11) . .
Au1 Pt1 Au12 70.604(11) 2_656 .
Au12 Pt1 Au12 180.0 2_656 .
Au1 Pt1 Au7 109.055(9) . .
Au1 Pt1 Au7 70.943(9) 2_656 .
Au12 Pt1 Au7 109.544(10) 2_656 .
Au12 Pt1 Au7 70.458(10) . .
Au1 Pt1 Au7 70.944(9) . 2_656
Au1 Pt1 Au7 109.058(9) 2_656 2_656
Au12 Pt1 Au7 70.456(9) 2_656 2_656
Au12 Pt1 Au7 109.542(9) . 2_656
Au7 Pt1 Au7 180.0 . 2_656
Au1 Pt1 Au11 120.697(10) . 2_656
Au1 Pt1 Au11 59.304(10) 2_656 2_656
Au12 Pt1 Au11 60.359(11) 2_656 2_656
Au12 Pt1 Au11 119.639(11) . 2_656
Au7 Pt1 Au11 116.965(10) . 2_656
Au7 Pt1 Au11 63.035(10) 2_656 2_656
Au1 Pt1 Au11 59.303(10) . .
Au1 Pt1 Au11 120.696(10) 2_656 .
Au12 Pt1 Au11 119.641(11) 2_656 .
Au12 Pt1 Au11 60.361(11) . .
Au7 Pt1 Au11 63.034(10) . .
Au7 Pt1 Au11 116.965(10) 2_656 .
Au11 Pt1 Au11 180.0 2_656 .
Au1 Pt1 Au4 117.945(9) . 2_656
Au1 Pt1 Au4 62.054(9) 2_656 2_656
Au12 Pt1 Au4 60.592(10) 2_656 2_656
Au12 Pt1 Au4 119.409(10) . 2_656
Au7 Pt1 Au4 60.128(9) . 2_656
Au7 Pt1 Au4 119.872(9) 2_656 2_656
Au11 Pt1 Au4 63.457(8) 2_656 2_656
Au11 Pt1 Au4 116.542(8) . 2_656
Au1 Pt1 Au4 62.056(9) . .
Au1 Pt1 Au4 117.945(9) 2_656 .
Au12 Pt1 Au4 119.408(10) 2_656 .
Au12 Pt1 Au4 60.591(10) . .
Au7 Pt1 Au4 119.873(9) . .
Au7 Pt1 Au4 60.127(9) 2_656 .
Au11 Pt1 Au4 116.541(8) 2_656 .
Au11 Pt1 Au4 63.460(8) . .
Au4 Pt1 Au4 180.0 2_656 .
Au1 Pt1 Au8 60.056(11) . .
Au1 Pt1 Au8 119.943(11) 2_656 .
Au12 Pt1 Au8 62.687(10) 2_656 .
Au12 Pt1 Au8 117.315(10) . .
Au7 Pt1 Au8 59.860(10) . .
Au7 Pt1 Au8 120.140(10) 2_656 .
Au11 Pt1 Au8 115.809(10) 2_656 .
Au11 Pt1 Au8 64.191(10) . .
Au4 Pt1 Au8 64.548(10) 2_656 .
Au4 Pt1 Au8 115.454(10) . .
Au1 Pt1 Au8 119.945(11) . 2_656
Au1 Pt1 Au8 60.056(11) 2_656 2_656
Au12 Pt1 Au8 117.314(10) 2_656 2_656
Au12 Pt1 Au8 62.684(10) . 2_656
Au7 Pt1 Au8 120.139(10) . 2_656
Au7 Pt1 Au8 59.862(10) 2_656 2_656
Au11 Pt1 Au8 64.192(9) 2_656 2_656
Au11 Pt1 Au8 115.808(9) . 2_656
Au4 Pt1 Au8 115.452(10) 2_656 2_656
Au4 Pt1 Au8 64.546(10) . 2_656
Au8 Pt1 Au8 180.0 . 2_656
C1 S1 Au2 103.7(3) . .
C1 S1 Au1 101.1(3) . .
Au2 S1 Au1 86.44(7) . .
C9 S2 Au3 109.0(3) . .
C9 S2 Au2 102.1(3) . .
Au3 S2 Au2 100.92(7) . .
C17 S3 Au5 106.0(3) . .
C17 S3 Au4 116.5(4) . .
Au5 S3 Au4 85.28(6) . .
C25 S4 Au5 104.5(3) . .
C25 S4 Au6 101.5(3) . .
Au5 S4 Au6 101.19(8) . .
C33 S5 Au6 107.7(3) . .
C33 S5 Au7 109.2(3) . .
Au6 S5 Au7 90.51(7) . .
C41 S6 Au10 106.1(3) . .
C41 S6 Au11 109.0(3) . .
Au10 S6 Au11 88.63(7) . .
C49 S7 Au10 104.8(3) . .
C49 S7 Au9 105.9(3) . .
Au10 S7 Au9 99.97(8) . .
C57 S8 Au3 101.2(4) . 2_656
C57 S8 Au8 105.7(4) . .
Au3 S8 Au8 88.53(6) 2_656 .
C65 S9 Au9 105.2(3) . 2_656
C65 S9 Au12 105.7(3) . .
Au9 S9 Au12 91.69(7) 2_656 .

loop_
_geom_bond_atom_site_label_1
_geom_bond_atom_site_label_2
_geom_bond_distance
_geom_bond_site_symmetry_2
Au1 S1 2.338(2) .
Au1 Au11 2.7426(5) .
Au1 Pt1 2.7595(4) .
Au1 Au8 2.7812(4) .
Au1 Au4 2.8629(4) .
Au1 Au9 3.1273(4) .
Au1 Au2 3.1833(4) .
Au1 Au12 3.1925(5) 2_656
Au1 Au7 3.2077(5) 2_656
Au1 Au10 3.2099(5) .
Au2 S2 2.3040(17) .
Au2 S1 2.3101(19) .
Au2 Au4 3.0425(5) .
Au2 Au7 3.1523(5) 2_656
Au3 S2 2.287(2) .
Au3 S8 2.306(2) 2_656
Au3 Au7 3.0899(4) 2_656
Au3 Au4 3.1558(4) .
Au3 Au8 3.2751(4) 2_656
Au4 S3 2.4166(19) .
Au4 Au7 2.7867(5) 2_656
Au4 Pt1 2.7943(3) .
Au4 Au12 2.8045(5) .
Au4 Au11 2.9337(4) .
Au4 Au8 2.9860(5) 2_656
Au4 Au5 3.1925(5) .
Au5 S3 2.295(2) .
Au5 S4 2.298(2) .
Au5 Au12 3.0688(5) .
Au5 Au11 3.3171(4) .
Au6 S5 2.3009(19) .
Au6 S4 2.3208(19) .
Au6 Au11 2.9929(5) .
Au6 Au12 3.1552(5) .
Au6 Au7 3.2928(5) .
Au7 S5 2.335(2) .
Au7 Pt1 2.7682(3) .
Au7 Au8 2.7772(5) .
Au7 Au4 2.7867(5) 2_656
Au7 Au11 2.9024(5) .
Au7 Au3 3.0899(4) 2_656
Au7 Au2 3.1523(5) 2_656
Au7 Au12 3.1917(4) .
Au7 Au1 3.2077(5) 2_656
Au8 S8 2.3853(17) .
Au8 Pt1 2.7978(3) .
Au8 Au12 2.8937(5) 2_656
Au8 Au11 2.9658(4) .
Au8 Au4 2.9860(5) 2_656
Au8 Au9 3.0989(5) .
Au8 Au10 3.2078(5) .
Au8 Au3 3.2751(4) 2_656
Au9 S7 2.310(2) .
Au9 S9 2.311(2) 2_656
Au9 Au12 3.3381(6) 2_656
Au10 S7 2.300(2) .
Au10 S6 2.300(2) .
Au10 Au11 3.2749(5) .
Au11 S6 2.3868(18) .
Au11 Pt1 2.7839(3) .
Au11 Au12 2.7896(5) .
Au12 S9 2.341(2) .
Au12 Pt1 2.7649(3) .
Au12 Au8 2.8936(5) 2_656
Au12 Au1 3.1925(5) 2_656
Au12 Au9 3.3380(6) 2_656
C1 C2 1.542(14) .
C1 S1 1.941(10) .
C1 H1A 0.9900 .
C1 H1B 0.9900 .
C2 C3 1.533(14) .
C2 H2A 0.9900 .
C2 H2B 0.9900 .
C3 C4 1.363(16) .
C3 C8 1.396(14) .
C4 C5 1.361(16) .
C4 H4 0.9500 .
C5 C6 1.376(14) .
C5 H5 0.9500 .
C6 C7 1.405(17) .
C6 H6 0.9500 .
C7 C8 1.389(15) .
C7 H7 0.9500 .
C8 H8 0.9500 .
C9 C10 1.593(12) .
C9 S2 1.807(9) .
C9 H9A 0.9900 .
C9 H9B 0.9900 .
C10 C11 1.515(13) .
C10 H10A 0.9900 .
C10 H10B 0.9900 .
C11 C12 1.390(14) .
C11 C16 1.393(13) .
C12 C13 1.395(14) .
C12 H12 0.9500 .
C13 C14 1.424(14) .
C13 H13 0.9500 .
C14 C15 1.355(14) .
C14 H14 0.9500 .
C15 C16 1.374(14) .
C15 H15 0.9500 .
C16 H16 0.9500 .
C17 C18 1.456(14) .
C17 S3 1.766(10) .
C17 H17A 0.9900 .
C17 H17B 0.9900 .
C18 C19 1.588(14) .
C18 H18A 0.9900 .
C18 H18B 0.9900 .
C19 C24 1.353(16) .
C19 C20 1.386(15) .
C20 C21 1.408(15) .
C20 H20 0.9500 .
C21 C22 1.379(17) .
C21 H21 0.9500 .
C22 C23 1.362(16) .
C22 H22 0.9500 .
C23 C24 1.406(14) .
C23 H23 0.9500 .
C24 H24 0.9500 .
C25 C26 1.494(13) .
C25 S4 1.818(9) .
C25 H25A 0.9900 .
C25 H25B 0.9900 .
C26 C27 1.501(13) .
C26 H26A 0.9900 .
C26 H26B 0.9900 .
C27 C32 1.375(12) .
C27 C28 1.421(14) .
C28 C29 1.364(15) .
C28 H28 0.9500 .
C29 C30 1.368(17) .
C29 H29 0.9500 .
C30 C31 1.411(17) .
C30 H30 0.9500 .
C31 C32 1.386(14) .
C31 H31 0.9500 .
C32 H32 0.9500 .
C33 C34 1.547(13) .
C33 S5 1.818(9) .
C33 H33A 0.9900 .
C33 H33B 0.9900 .
C34 C35 1.484(12) .
C34 H34A 0.9900 .
C34 H34B 0.9900 .
C35 C36 1.393(13) .
C35 C40 1.402(14) .
C36 C37 1.378(14) .
C36 H36 0.9500 .
C37 C38 1.420(16) .
C37 H37 0.9500 .
C38 C39 1.354(17) .
C38 H38 0.9500 .
C39 C40 1.389(14) .
C39 H39 0.9500 .
C40 H40 0.9500 .
C41 C42 1.514(13) .
C41 S6 1.833(8) .
C41 H41A 0.9900 .
C41 H41B 0.9900 .
C42 C43 1.498(11) .
C42 H42A 0.9900 .
C42 H42B 0.9900 .
C43 C44 1.385(14) .
C43 C48 1.401(13) .
C44 C45 1.382(12) .
C44 H44 0.9500 .
C45 C46 1.386(15) .
C45 H45 0.9500 .
C46 C47 1.397(16) .
C46 H46 0.9500 .
C47 C48 1.359(13) .
C47 H47 0.9500 .
C48 H48 0.9500 .
C49 C50 1.546(12) .
C49 S7 1.827(8) .
C49 H49A 0.9900 .
C49 H49B 0.9900 .
C50 C51 1.565(13) .
C50 H50A 0.9900 .
C50 H50B 0.9900 .
C51 C52 1.398(12) .
C51 C56 1.408(13) .
C52 C53 1.385(15) .
C52 H52 0.9500 .
C53 C54 1.398(15) .
C53 H53 0.9500 .
C54 C55 1.414(13) .
C54 H54 0.9500 .
C55 C56 1.393(14) .
C55 H55 0.9500 .
C56 H56 0.9500 .
C57 C58 1.464(13) .
C57 S8 1.895(10) .
C57 H57A 0.9900 .
C57 H57B 0.9900 .
C58 C59 1.621(17) .
C58 H58A 0.9900 .
C58 H58B 0.9900 .
C59 C60 1.380(17) .
C59 C64 1.394(16) .
C60 C61 1.416(17) .
C60 H60 0.9500 .
C61 C62 1.422(16) .
C61 H61 0.9500 .
C62 C63 1.342(16) .
C62 H62 0.9500 .
C63 C64 1.424(17) .
C63 H63 0.9500 .
C64 H64 0.9500 .
C65 C66 1.480(13) .
C65 S9 1.879(9) .
C65 H65A 0.9900 .
C65 H65B 0.9900 .
C66 C67 1.500(12) .
C66 H66A 0.9900 .
C66 H66B 0.9900 .
C67 C72 1.373(14) .
C67 C68 1.400(15) .
C68 C69 1.372(13) .
C68 H68 0.9500 .
C69 C70 1.371(16) .
C69 H69 0.9500 .
C70 C71 1.400(16) .
C70 H70 0.9500 .
C71 C72 1.397(13) .
C71 H71 0.9500 .
C72 H72 0.9500 .
C1S C2S 1.445(16) .
C1S H1S1 0.9800 .
C1S H1S2 0.9800 .
C1S H1S3 0.9800 .
C2S C3S 1.399(13) .
C2S C7S 1.391(14) .
C3S C4S 1.410(17) .
C3S H3S 0.9500 .
C4S C5S 1.338(16) .
C4S H4S 0.9500 .
C5S C6S 1.396(14) .
C5S H5S 0.9500 .
C6S C7S 1.400(17) .
C6S H6S 0.9500 .
C7S H7S 0.9500 .
Pt1 Au1 2.7596(4) 2_656
Pt1 Au12 2.7649(3) 2_656
Pt1 Au7 2.7682(3) 2_656
Pt1 Au11 2.7839(3) 2_656
Pt1 Au4 2.7943(3) 2_656
Pt1 Au8 2.7979(3) 2_656
S8 Au3 2.306(2) 2_656
S9 Au9 2.311(2) 2_656

loop_
_geom_torsion_atom_site_label_1
_geom_torsion_atom_site_label_2
_geom_torsion_atom_site_label_3
_geom_torsion_atom_site_label_4
_geom_torsion
_geom_torsion_site_symmetry_4
S1 C1 C2 C3 -177.9(7) .
C1 C2 C3 C4 82.2(15) .
C1 C2 C3 C8 -93.6(14) .
C8 C3 C4 C5 -5(2) .
C2 C3 C4 C5 179.3(12) .
C3 C4 C5 C6 6(2) .
C4 C5 C6 C7 -6(2) .
C5 C6 C7 C8 6.5(19) .
C6 C7 C8 C3 -6(2) .
C4 C3 C8 C7 5(2) .
C2 C3 C8 C7 -179.1(12) .
S2 C9 C10 C11 -175.8(6) .
C9 C10 C11 C12 -56.3(11) .
C9 C10 C11 C16 127.6(9) .
C16 C11 C12 C13 1.8(15) .
C10 C11 C12 C13 -174.1(9) .
C11 C12 C13 C14 -2.3(15) .
C12 C13 C14 C15 2.2(14) .
C13 C14 C15 C16 -1.6(14) .
C14 C15 C16 C11 0.9(15) .
C12 C11 C16 C15 -1.0(15) .
C10 C11 C16 C15 175.2(8) .
S3 C17 C18 C19 178.8(8) .
C17 C18 C19 C24 -125.7(12) .
C17 C18 C19 C20 62.8(14) .
C24 C19 C20 C21 2(2) .
C18 C19 C20 C21 174.0(10) .
C19 C20 C21 C22 -3(2) .
C20 C21 C22 C23 2.5(19) .
C21 C22 C23 C24 -2(2) .
C20 C19 C24 C23 -1.9(19) .
C18 C19 C24 C23 -173.2(10) .
C22 C23 C24 C19 2(2) .
S4 C25 C26 C27 175.1(7) .
C25 C26 C27 C32 -87.1(13) .
C25 C26 C27 C28 95.0(11) .
C32 C27 C28 C29 2.1(17) .
C26 C27 C28 C29 -180.0(10) .
C27 C28 C29 C30 -2.2(17) .
C28 C29 C30 C31 2.0(19) .
C29 C30 C31 C32 -1.6(18) .
C28 C27 C32 C31 -1.8(18) .
C26 C27 C32 C31 -179.7(11) .
C30 C31 C32 C27 1.6(18) .
S5 C33 C34 C35 174.5(6) .
C33 C34 C35 C36 97.0(11) .
C33 C34 C35 C40 -76.3(10) .
C40 C35 C36 C37 -0.9(15) .
C34 C35 C36 C37 -174.0(9) .
C35 C36 C37 C38 0.0(16) .
C36 C37 C38 C39 0.1(16) .
C37 C38 C39 C40 0.7(17) .
C38 C39 C40 C35 -1.7(16) .
C36 C35 C40 C39 1.7(14) .
C34 C35 C40 C39 175.1(9) .
S6 C41 C42 C43 -171.7(7) .
C41 C42 C43 C44 97.8(11) .
C41 C42 C43 C48 -80.9(13) .
C48 C43 C44 C45 -0.1(16) .
C42 C43 C44 C45 -178.8(10) .
C43 C44 C45 C46 -0.1(17) .
C44 C45 C46 C47 -0.3(17) .
C45 C46 C47 C48 0.9(18) .
C46 C47 C48 C43 -1(2) .
C44 C43 C48 C47 0.6(18) .
C42 C43 C48 C47 179.4(11) .
S7 C49 C50 C51 69.8(9) .
C49 C50 C51 C52 -120.1(9) .
C49 C50 C51 C56 60.4(11) .
C56 C51 C52 C53 2.3(13) .
C50 C51 C52 C53 -177.3(8) .
C51 C52 C53 C54 -1.5(15) .
C52 C53 C54 C55 1.1(15) .
C53 C54 C55 C56 -1.6(14) .
C54 C55 C56 C51 2.5(15) .
C52 C51 C56 C55 -2.8(14) .
C50 C51 C56 C55 176.7(8) .
S8 C57 C58 C59 -49.8(12) .
C57 C58 C59 C60 -50.9(15) .
C57 C58 C59 C64 123.9(13) .
C64 C59 C60 C61 -1(2) .
C58 C59 C60 C61 174.3(12) .
C59 C60 C61 C62 1(2) .
C60 C61 C62 C63 0(2) .
C61 C62 C63 C64 -0.6(19) .
C60 C59 C64 C63 -0.1(18) .
C58 C59 C64 C63 -174.7(10) .
C62 C63 C64 C59 0.8(19) .
S9 C65 C66 C67 -177.5(7) .
C65 C66 C67 C72 -19.1(14) .
C65 C66 C67 C68 161.3(10) .
C72 C67 C68 C69 0.2(18) .
C66 C67 C68 C69 179.8(10) .
C67 C68 C69 C70 1.5(18) .
C68 C69 C70 C71 -2.2(18) .
C69 C70 C71 C72 1.4(17) .
C68 C67 C72 C71 -1.0(17) .
C66 C67 C72 C71 179.4(10) .
C70 C71 C72 C67 0.2(17) .
C7S C2S C3S C4S 1.8(16) .
C1S C2S C3S C4S 172.7(10) .
C2S C3S C4S C5S -2.8(17) .
C3S C4S C5S C6S 2(2) .
C4S C5S C6S C7S 0(2) .
C5S C6S C7S C2S -0.9(18) .
C3S C2S C7S C6S 0.0(17) .
C1S C2S C7S C6S -170.2(11) .
C10 C9 S2 Au3 53.9(6) .
C10 C9 S2 Au2 160.1(5) .
C18 C17 S3 Au5 48.5(9) .
C18 C17 S3 Au4 -44.2(10) .
C26 C25 S4 Au5 167.4(6) .
C26 C25 S4 Au6 62.4(7) .
C34 C33 S5 Au6 -41.8(7) .
C34 C33 S5 Au7 55.1(7) .
C42 C41 S6 Au10 -69.6(7) .
C42 C41 S6 Au11 -163.8(6) .
C50 C49 S7 Au10 -88.3(7) .
C50 C49 S7 Au9 166.6(6) .
C58 C57 S8 Au3 -61.9(9) 2_656
C58 C57 S8 Au8 -153.5(8) .
C66 C65 S9 Au9 -57.3(7) 2_656
C66 C65 S9 Au12 -153.5(6) .
